data_7230415
loop_
_publ_author_name
'Vieira, Bruno J. C.'
'da Gama, Vasco'
'Santos, Isabel C.'
'Pereira, Laura C. J.'
'Bandeira, Nuno A. G.'
'Waerenborgh, Jo\~ao C.'

_publ_section_title
;
 Magnetic and structural correlations in [Fe(nsal2trien)] salts: the role
 of cation--anion interactions in the spin crossover phenomenon
;
_journal_issue 17
_journal_name_full CrystEngComm
_journal_page_first 2465
_journal_paper_doi 10.1039/C8CE00275D
_journal_volume 20
_journal_year 2018
_chemical_formula_moiety 'C28 H28 Fe N4 O2, Cl O4'
_chemical_formula_sum 'C28 H28 Cl Fe N4 O6'
_chemical_formula_weight 607.84
_space_group_IT_number 61
_space_group_name_Hall '-P 2ac 2ab'
_space_group_name_H-M_alt 'P b c a'
_symmetry_cell_setting orthorhombic
_symmetry_space_group_name_Hall '-P 2ac 2ab'
_symmetry_space_group_name_H-M 'P b c a'
_atom_sites_solution_hydrogens geom
_atom_sites_solution_primary direct
_atom_sites_solution_secondary difmap
_audit_creation_method SHELXL-97
_audit_update_record
;
2017-08-22 deposited with the CCDC.
2018-04-05 downloaded from the CCDC.
;
_cell_angle_alpha 90.000(5)
_cell_angle_beta 90.000(5)
_cell_angle_gamma 90.000(5)
_cell_formula_units_Z 8
_cell_length_a 16.7007(7)
_cell_length_b 15.1105(8)
_cell_length_c 20.7773(11)
_cell_measurement_reflns_used 2344
_cell_measurement_temperature 150(2)
_cell_measurement_theta_max 23.53
_cell_measurement_theta_min 2.31
_cell_volume 5243.3(4)
_computing_cell_refinement 'Bruker SAINT'
_computing_data_collection 'Bruker APEX2'
_computing_data_reduction 'Bruker SAINT'
_computing_molecular_graphics 'Mercury (Macrae et al, 2008)'
_computing_publication_material 'Mercury (Macrae et al, 2008)'
_computing_structure_refinement 'SHELXL-97 (Sheldrick, 2008)'
_computing_structure_solution 'SIR97 (Altomare et al, 1999)'
_diffrn_ambient_temperature 150(2)
_diffrn_measured_fraction_theta_full 0.997
_diffrn_measured_fraction_theta_max 0.997
_diffrn_measurement_device_type 'Bruker-AXS APEX CCD area-detector'
_diffrn_measurement_method '\f and \w'
_diffrn_radiation_monochromator graphite
_diffrn_radiation_source 'fine-focus sealed tube'
_diffrn_radiation_type MoK\a
_diffrn_radiation_wavelength 0.71069
_diffrn_reflns_av_R_equivalents 0.1203
_diffrn_reflns_av_sigmaI/netI 0.1329
_diffrn_reflns_limit_h_max 20
_diffrn_reflns_limit_h_min -18
_diffrn_reflns_limit_k_max 18
_diffrn_reflns_limit_k_min -17
_diffrn_reflns_limit_l_max 25
_diffrn_reflns_limit_l_min -24
_diffrn_reflns_number 25058
_diffrn_reflns_theta_full 25.68
_diffrn_reflns_theta_max 25.68
_diffrn_reflns_theta_min 2.67
_exptl_absorpt_coefficient_mu 0.729
_exptl_absorpt_correction_T_max 0.9714
_exptl_absorpt_correction_T_min 0.9048
_exptl_absorpt_correction_type multi-scan
_exptl_absorpt_process_details '(SADABS; Sheldrick, 2004)'
_exptl_crystal_colour 'dark brown'
_exptl_crystal_density_diffrn 1.540
_exptl_crystal_density_method 'not measured'
_exptl_crystal_description plate
_exptl_crystal_F_000 2520
_exptl_crystal_size_max 0.14
_exptl_crystal_size_mid 0.10
_exptl_crystal_size_min 0.04
_refine_diff_density_max 0.379
_refine_diff_density_min -0.406
_refine_diff_density_rms 0.084
_refine_ls_extinction_method none
_refine_ls_goodness_of_fit_ref 0.930
_refine_ls_hydrogen_treatment constr
_refine_ls_matrix_type full
_refine_ls_number_parameters 361
_refine_ls_number_reflns 4975
_refine_ls_number_restraints 0
_refine_ls_restrained_S_all 0.930
_refine_ls_R_factor_all 0.1147
_refine_ls_R_factor_gt 0.0527
_refine_ls_shift/su_max 0.000
_refine_ls_shift/su_mean 0.000
_refine_ls_structure_factor_coef Fsqd
_refine_ls_weighting_details 'calc w=1/[\s^2^(Fo^2^)+(0.0000P)^2^+0.0000P] where P=(Fo^2^+2Fc^2^)/3'
_refine_ls_weighting_scheme calc
_refine_ls_wR_factor_gt 0.1055
_refine_ls_wR_factor_ref 0.1219
_reflns_number_gt 2922
_reflns_number_total 4975
_reflns_threshold_expression >2sigma(I)
_cod_data_source_file c8ce00275d2.cif
_cod_data_source_block new
_cod_depositor_comments 'Adding full bibliography for 7230412--7230415.cif.'
_cod_original_sg_symbol_H-M Pbca
_cod_database_code 7230415

loop_
_symmetry_equiv_pos_as_xyz
'x, y, z'
'-x+1/2, -y, z+1/2'
'x+1/2, -y+1/2, -z'
'-x, y+1/2, -z+1/2'
'-x, -y, -z'
'x-1/2, y, -z-1/2'
'-x-1/2, y-1/2, z'
'x, -y-1/2, z-1/2'

loop_
_atom_site_label
_atom_site_type_symbol
_atom_site_fract_x
_atom_site_fract_y
_atom_site_fract_z
_atom_site_U_iso_or_equiv
_atom_site_adp_type
_atom_site_occupancy
_atom_site_symmetry_multiplicity
_atom_site_calc_flag
_atom_site_refinement_flags
Fe1 Fe 0.23425(3) -0.00195(4) 0.16827(3) 0.01785(15) Uani 1 1 d .
Cl1 Cl -0.00193(6) -0.09037(7) 0.27543(5) 0.0234(2) Uani 1 1 d .
O1 O 0.15677(14) 0.09079(17) 0.16312(13) 0.0223(6) Uani 1 1 d .
O2 O 0.29531(15) 0.01123(18) 0.09096(12) 0.0230(6) Uani 1 1 d .
O3 O 0.02867(16) -0.00180(19) 0.27128(14) 0.0368(8) Uani 1 1 d .
O4 O -0.05625(16) -0.1072(2) 0.22369(14) 0.0430(9) Uani 1 1 d .
O5 O -0.04388(14) -0.10219(18) 0.33578(12) 0.0265(7) Uani 1 1 d .
O6 O 0.06380(16) -0.15178(19) 0.27180(14) 0.0379(8) Uani 1 1 d .
N1 N 0.14524(17) -0.0823(2) 0.12791(15) 0.0174(7) Uani 1 1 d .
N2 N 0.28027(17) -0.1352(2) 0.18590(15) 0.0224(8) Uani 1 1 d .
H2A H 0.3353 -0.1326 0.1859 0.027 Uiso 1 1 calc R
N3 N 0.21051(18) -0.0185(2) 0.27019(14) 0.0214(8) Uani 1 1 d .
H3A H 0.1564 -0.0270 0.2754 0.026 Uiso 1 1 calc R
N4 N 0.32402(17) 0.0771(2) 0.21074(14) 0.0195(8) Uani 1 1 d .
C1 C 0.0837(2) 0.0983(3) 0.13982(18) 0.0214(9) Uani 1 1 d .
C2 C 0.0471(2) 0.1824(3) 0.14438(19) 0.0235(10) Uani 1 1 d .
H2 H 0.0742 0.2279 0.1662 0.028 Uiso 1 1 calc R
C3 C -0.0256(2) 0.1996(3) 0.11845(18) 0.0239(10) Uani 1 1 d .
H3 H -0.0473 0.2569 0.1214 0.029 Uiso 1 1 calc R
C4 C -0.0691(2) 0.1319(3) 0.08700(17) 0.0193(9) Uani 1 1 d .
C5 C -0.1454(2) 0.1489(3) 0.06019(19) 0.0240(10) Uani 1 1 d .
H5 H -0.1663 0.2067 0.0619 0.029 Uiso 1 1 calc R
C6 C -0.1893(2) 0.0838(3) 0.03195(19) 0.0251(10) Uani 1 1 d .
H6 H -0.2399 0.0966 0.0143 0.030 Uiso 1 1 calc R
C7 C -0.1590(2) -0.0016(3) 0.02939(18) 0.0250(10) Uani 1 1 d .
H7 H -0.1897 -0.0467 0.0104 0.030 Uiso 1 1 calc R
C8 C -0.0843(2) -0.0216(3) 0.05421(18) 0.0222(9) Uani 1 1 d .
H8 H -0.0647 -0.0798 0.0512 0.027 Uiso 1 1 calc R
C9 C -0.0370(2) 0.0447(3) 0.08417(17) 0.0178(9) Uani 1 1 d .
C10 C 0.0422(2) 0.0281(2) 0.11057(17) 0.0167(9) Uani 1 1 d .
C11 C 0.0751(2) -0.0582(3) 0.10779(18) 0.0208(9) Uani 1 1 d .
H11 H 0.0428 -0.1024 0.0895 0.025 Uiso 1 1 calc R
C12 C 0.1644(2) -0.1772(3) 0.12187(19) 0.0222(9) Uani 1 1 d .
H12A H 0.1481 -0.1987 0.0794 0.027 Uiso 1 1 calc R
H12B H 0.1352 -0.2109 0.1545 0.027 Uiso 1 1 calc R
C13 C 0.2547(2) -0.1906(3) 0.13074(19) 0.0225(10) Uani 1 1 d .
H13A H 0.2663 -0.2531 0.1394 0.027 Uiso 1 1 calc R
H13B H 0.2834 -0.1730 0.0917 0.027 Uiso 1 1 calc R
C14 C 0.2539(2) -0.1694(3) 0.2490(2) 0.0254(10) Uani 1 1 d .
H14A H 0.2906 -0.2161 0.2633 0.031 Uiso 1 1 calc R
H14B H 0.2003 -0.1951 0.2450 0.031 Uiso 1 1 calc R
C15 C 0.2525(2) -0.0955(3) 0.29826(19) 0.0267(10) Uani 1 1 d .
H15A H 0.2248 -0.1153 0.3372 0.032 Uiso 1 1 calc R
H15B H 0.3074 -0.0790 0.3100 0.032 Uiso 1 1 calc R
C16 C 0.2322(2) 0.0664(3) 0.30124(19) 0.0269(10) Uani 1 1 d .
H16A H 0.2299 0.0604 0.3482 0.032 Uiso 1 1 calc R
H16B H 0.1946 0.1128 0.2883 0.032 Uiso 1 1 calc R
C17 C 0.3163(2) 0.0907(3) 0.28042(18) 0.0248(9) Uani 1 1 d .
H17A H 0.3272 0.1528 0.2910 0.030 Uiso 1 1 calc R
H17B H 0.3553 0.0538 0.3032 0.030 Uiso 1 1 calc R
C18 C 0.3866(2) 0.1104(2) 0.18270(18) 0.0177(9) Uani 1 1 d .
H18 H 0.4224 0.1420 0.2091 0.021 Uiso 1 1 calc R
C19 C 0.4070(2) 0.1043(2) 0.11642(18) 0.0178(9) Uani 1 1 d .
C20 C 0.4785(2) 0.1479(3) 0.09245(18) 0.0185(9) Uani 1 1 d .
C21 C 0.5295(2) 0.2013(3) 0.1315(2) 0.0259(10) Uani 1 1 d .
H21 H 0.5171 0.2094 0.1752 0.031 Uiso 1 1 calc R
C22 C 0.5960(2) 0.2408(3) 0.1064(2) 0.0317(11) Uani 1 1 d .
H22 H 0.6285 0.2757 0.1333 0.038 Uiso 1 1 calc R
C23 C 0.6166(2) 0.2308(3) 0.0423(2) 0.0291(11) Uani 1 1 d .
H23 H 0.6632 0.2577 0.0261 0.035 Uiso 1 1 calc R
C24 C 0.5686(2) 0.1812(3) 0.0022(2) 0.0266(10) Uani 1 1 d .
H24 H 0.5824 0.1744 -0.0414 0.032 Uiso 1 1 calc R
C25 C 0.4985(2) 0.1406(3) 0.02674(19) 0.0219(9) Uani 1 1 d .
C26 C 0.4484(2) 0.0908(3) -0.01496(19) 0.0258(10) Uani 1 1 d .
H26 H 0.4618 0.0860 -0.0588 0.031 Uiso 1 1 calc R
C27 C 0.3816(2) 0.0500(3) 0.00738(18) 0.0228(10) Uani 1 1 d .
H27 H 0.3491 0.0180 -0.0214 0.027 Uiso 1 1 calc R
C28 C 0.3598(2) 0.0546(3) 0.07341(18) 0.0187(9) Uani 1 1 d .

loop_
_atom_site_aniso_label
_atom_site_aniso_U_11
_atom_site_aniso_U_22
_atom_site_aniso_U_33
_atom_site_aniso_U_23
_atom_site_aniso_U_13
_atom_site_aniso_U_12
Fe1 0.0146(3) 0.0188(3) 0.0201(3) 0.0018(3) -0.0022(2) -0.0024(3)
Cl1 0.0169(5) 0.0275(5) 0.0258(5) 0.0018(5) 0.0023(4) -0.0007(5)
O1 0.0165(14) 0.0210(15) 0.0294(17) -0.0002(13) -0.0058(12) -0.0029(13)
O2 0.0183(14) 0.0286(16) 0.0219(15) -0.0007(12) -0.0015(11) -0.0073(14)
O3 0.0359(18) 0.0266(16) 0.048(2) 0.0061(15) 0.0112(14) -0.0072(16)
O4 0.0310(17) 0.068(2) 0.0301(19) -0.0076(17) -0.0100(14) -0.0049(18)
O5 0.0222(15) 0.0368(17) 0.0206(16) 0.0045(13) 0.0061(12) -0.0005(14)
O6 0.0218(15) 0.0354(18) 0.056(2) 0.0108(16) 0.0117(14) 0.0104(15)
N1 0.0115(17) 0.0164(17) 0.0242(19) 0.0038(14) -0.0003(14) -0.0003(15)
N2 0.0127(17) 0.0261(19) 0.028(2) 0.0050(15) 0.0010(14) -0.0007(16)
N3 0.0142(17) 0.028(2) 0.0223(19) 0.0045(15) 0.0003(14) -0.0017(15)
N4 0.0164(17) 0.0248(19) 0.0172(19) 0.0009(15) -0.0055(13) 0.0034(16)
C1 0.020(2) 0.027(2) 0.018(2) 0.0046(18) 0.0039(17) -0.002(2)
C2 0.023(2) 0.017(2) 0.031(2) -0.0025(19) -0.0050(19) -0.0044(19)
C3 0.025(2) 0.019(2) 0.027(2) 0.0003(18) -0.0008(19) 0.0023(19)
C4 0.016(2) 0.025(2) 0.017(2) 0.0062(18) 0.0026(16) 0.003(2)
C5 0.020(2) 0.027(2) 0.025(2) 0.0038(19) -0.0006(18) 0.009(2)
C6 0.015(2) 0.037(3) 0.023(2) 0.005(2) -0.0052(17) 0.005(2)
C7 0.016(2) 0.033(2) 0.026(2) -0.005(2) -0.0053(17) -0.010(2)
C8 0.024(2) 0.021(2) 0.022(2) -0.0023(17) -0.0003(18) 0.0038(19)
C9 0.017(2) 0.023(2) 0.013(2) -0.0003(17) 0.0051(16) 0.001(2)
C10 0.013(2) 0.020(2) 0.018(2) 0.0025(17) 0.0013(16) -0.0021(17)
C11 0.019(2) 0.022(2) 0.021(2) -0.0014(18) -0.0016(18) -0.0055(19)
C12 0.019(2) 0.018(2) 0.030(2) 0.0009(19) -0.0053(17) 0.0021(19)
C13 0.019(2) 0.016(2) 0.033(3) -0.0017(18) -0.0008(18) 0.0020(18)
C14 0.017(2) 0.024(2) 0.035(3) 0.008(2) -0.0040(18) -0.0045(19)
C15 0.018(2) 0.033(3) 0.028(2) 0.008(2) -0.0007(17) -0.003(2)
C16 0.024(2) 0.032(2) 0.024(2) -0.0011(19) 0.0002(18) 0.002(2)
C17 0.027(2) 0.028(2) 0.019(2) 0.0024(19) -0.0006(17) -0.003(2)
C18 0.011(2) 0.016(2) 0.026(2) -0.0013(17) -0.0051(17) -0.0011(18)
C19 0.014(2) 0.016(2) 0.024(2) 0.0007(17) -0.0003(16) 0.0005(18)
C20 0.015(2) 0.017(2) 0.024(2) 0.0020(17) -0.0012(17) 0.0022(18)
C21 0.019(2) 0.026(2) 0.032(3) 0.0049(19) 0.0017(19) -0.006(2)
C22 0.024(2) 0.030(3) 0.042(3) -0.001(2) -0.004(2) -0.009(2)
C23 0.018(2) 0.027(3) 0.043(3) 0.008(2) 0.004(2) -0.003(2)
C24 0.025(2) 0.024(2) 0.031(3) 0.000(2) 0.0036(19) -0.004(2)
C25 0.019(2) 0.022(2) 0.025(2) 0.0011(18) 0.0012(18) -0.001(2)
C26 0.028(2) 0.030(3) 0.019(2) 0.0005(19) 0.0009(18) 0.003(2)
C27 0.025(2) 0.025(2) 0.019(2) 0.0015(18) -0.0044(17) -0.007(2)
C28 0.019(2) 0.016(2) 0.021(2) 0.0050(17) -0.0032(17) -0.0002(19)

loop_
_atom_type_symbol
_atom_type_description
_atom_type_scat_dispersion_real
_atom_type_scat_dispersion_imag
_atom_type_scat_source
C C 0.0033 0.0016 'International Tables Vol C Tables 4.2.6.8 and 6.1.1.4'
H H 0.0000 0.0000 'International Tables Vol C Tables 4.2.6.8 and 6.1.1.4'
N N 0.0061 0.0033 'International Tables Vol C Tables 4.2.6.8 and 6.1.1.4'
O O 0.0106 0.0060 'International Tables Vol C Tables 4.2.6.8 and 6.1.1.4'
Cl Cl 0.1484 0.1585 'International Tables Vol C Tables 4.2.6.8 and 6.1.1.4'
Fe Fe 0.3463 0.8444 'International Tables Vol C Tables 4.2.6.8 and 6.1.1.4'

loop_
_geom_angle_atom_site_label_1
_geom_angle_atom_site_label_2
_geom_angle_atom_site_label_3
_geom_angle
O1 Fe1 O2 103.75(11)
O1 Fe1 N1 85.54(11)
O2 Fe1 N1 95.88(11)
O1 Fe1 N4 95.13(11)
O2 Fe1 N4 85.04(11)
N1 Fe1 N4 178.71(12)
O1 Fe1 N3 90.89(12)
O2 Fe1 N3 158.31(11)
N1 Fe1 N3 101.20(12)
N4 Fe1 N3 77.69(12)
O1 Fe1 N2 157.40(11)
O2 Fe1 N2 92.82(12)
N1 Fe1 N2 77.45(12)
N4 Fe1 N2 101.62(11)
N3 Fe1 N2 78.13(12)
O4 Cl1 O3 110.32(19)
O4 Cl1 O6 109.25(19)
O3 Cl1 O6 109.05(17)
O4 Cl1 O5 108.80(17)
O3 Cl1 O5 109.84(17)
O6 Cl1 O5 109.57(17)
C1 O1 Fe1 135.3(3)
C28 O2 Fe1 136.3(2)
C11 N1 C12 116.3(3)
C11 N1 Fe1 127.4(3)
C12 N1 Fe1 116.3(2)
C14 N2 C13 113.8(3)
C14 N2 Fe1 111.5(2)
C13 N2 Fe1 106.8(2)
C14 N2 H2A 108.2
C13 N2 H2A 108.2
Fe1 N2 H2A 108.2
C15 N3 C16 113.2(3)
C15 N3 Fe1 112.9(2)
C16 N3 Fe1 106.3(2)
C15 N3 H3A 108.1
C16 N3 H3A 108.1
Fe1 N3 H3A 108.1
C18 N4 C17 117.3(3)
C18 N4 Fe1 127.1(3)
C17 N4 Fe1 115.5(2)
O1 C1 C10 123.4(4)
O1 C1 C2 116.9(4)
C10 C1 C2 119.6(3)
C3 C2 C1 122.3(4)
C3 C2 H2 118.8
C1 C2 H2 118.8
C2 C3 C4 120.3(4)
C2 C3 H3 119.8
C4 C3 H3 119.8
C3 C4 C5 120.9(4)
C3 C4 C9 119.7(3)
C5 C4 C9 119.4(4)
C6 C5 C4 121.6(4)
C6 C5 H5 119.2
C4 C5 H5 119.2
C5 C6 C7 119.5(4)
C5 C6 H6 120.3
C7 C6 H6 120.3
C8 C7 C6 121.2(4)
C8 C7 H7 119.4
C6 C7 H7 119.4
C7 C8 C9 120.7(4)
C7 C8 H8 119.6
C9 C8 H8 119.6
C8 C9 C4 117.5(3)
C8 C9 C10 123.4(4)
C4 C9 C10 119.1(3)
C1 C10 C11 121.4(3)
C1 C10 C9 118.8(3)
C11 C10 C9 119.8(3)
N1 C11 C10 126.6(4)
N1 C11 H11 116.7
C10 C11 H11 116.7
N1 C12 C13 109.4(3)
N1 C12 H12A 109.8
C13 C12 H12A 109.8
N1 C12 H12B 109.8
C13 C12 H12B 109.8
H12A C12 H12B 108.2
N2 C13 C12 107.6(3)
N2 C13 H13A 110.2
C12 C13 H13A 110.2
N2 C13 H13B 110.2
C12 C13 H13B 110.2
H13A C13 H13B 108.5
N2 C14 C15 110.3(3)
N2 C14 H14A 109.6
C15 C14 H14A 109.6
N2 C14 H14B 109.6
C15 C14 H14B 109.6
H14A C14 H14B 108.1
N3 C15 C14 108.7(3)
N3 C15 H15A 109.9
C14 C15 H15A 109.9
N3 C15 H15B 109.9
C14 C15 H15B 109.9
H15A C15 H15B 108.3
N3 C16 C17 108.2(3)
N3 C16 H16A 110.1
C17 C16 H16A 110.1
N3 C16 H16B 110.1
C17 C16 H16B 110.1
H16A C16 H16B 108.4
N4 C17 C16 109.2(3)
N4 C17 H17A 109.8
C16 C17 H17A 109.8
N4 C17 H17B 109.8
C16 C17 H17B 109.8
H17A C17 H17B 108.3
N4 C18 C19 127.0(3)
N4 C18 H18 116.5
C19 C18 H18 116.5
C28 C19 C18 121.0(3)
C28 C19 C20 119.0(4)
C18 C19 C20 120.0(3)
C25 C20 C21 117.0(3)
C25 C20 C19 119.4(3)
C21 C20 C19 123.6(4)
C22 C21 C20 121.1(4)
C22 C21 H21 119.4
C20 C21 H21 119.4
C21 C22 C23 121.4(4)
C21 C22 H22 119.3
C23 C22 H22 119.3
C24 C23 C22 119.8(4)
C24 C23 H23 120.1
C22 C23 H23 120.1
C23 C24 C25 119.9(4)
C23 C24 H24 120.1
C25 C24 H24 120.1
C20 C25 C24 120.7(4)
C20 C25 C26 119.5(3)
C24 C25 C26 119.8(4)
C27 C26 C25 121.1(4)
C27 C26 H26 119.4
C25 C26 H26 119.4
C26 C27 C28 121.2(4)
C26 C27 H27 119.4
C28 C27 H27 119.4
O2 C28 C19 123.3(4)
O2 C28 C27 117.0(3)
C19 C28 C27 119.7(3)

loop_
_geom_bond_atom_site_label_1
_geom_bond_atom_site_label_2
_geom_bond_distance
Fe1 O1 1.910(3)
Fe1 O2 1.913(3)
Fe1 N1 2.095(3)
Fe1 N4 2.111(3)
Fe1 N3 2.169(3)
Fe1 N2 2.186(3)
Cl1 O4 1.430(3)
Cl1 O3 1.435(3)
Cl1 O6 1.439(3)
Cl1 O5 1.447(3)
O1 C1 1.318(4)
O2 C28 1.312(4)
N1 C11 1.296(4)
N1 C12 1.474(5)
N2 C14 1.477(5)
N2 C13 1.483(5)
N2 H2A 0.9200
N3 C15 1.479(5)
N3 C16 1.481(5)
N3 H3A 0.9200
N4 C18 1.299(4)
N4 C17 1.468(5)
C1 C10 1.405(5)
C1 C2 1.413(5)
C2 C3 1.354(5)
C2 H2 0.9400
C3 C4 1.414(5)
C3 H3 0.9400
C4 C5 1.415(5)
C4 C9 1.424(5)
C5 C6 1.360(5)
C5 H5 0.9400
C6 C7 1.387(6)
C6 H6 0.9400
C7 C8 1.383(5)
C7 H7 0.9400
C8 C9 1.420(5)
C8 H8 0.9400
C9 C10 1.454(5)
C10 C11 1.416(5)
C11 H11 0.9400
C12 C13 1.532(5)
C12 H12A 0.9800
C12 H12B 0.9800
C13 H13A 0.9800
C13 H13B 0.9800
C14 C15 1.514(6)
C14 H14A 0.9800
C14 H14B 0.9800
C15 H15A 0.9800
C15 H15B 0.9800
C16 C17 1.515(5)
C16 H16A 0.9800
C16 H16B 0.9800
C17 H17A 0.9800
C17 H17B 0.9800
C18 C19 1.422(5)
C18 H18 0.9400
C19 C28 1.409(5)
C19 C20 1.451(5)
C20 C25 1.410(5)
C20 C21 1.426(5)
C21 C22 1.364(5)
C21 H21 0.9400
C22 C23 1.385(5)
C22 H22 0.9400
C23 C24 1.377(5)
C23 H23 0.9400
C24 C25 1.418(5)
C24 H24 0.9400
C25 C26 1.421(5)
C26 C27 1.357(5)
C26 H26 0.9400
C27 C28 1.421(5)
C27 H27 0.9400
